data_7039704
loop_
_publ_author_name
'Zwettler, Niklas'
'Judmaier, Martina E.'
'Strohmeier, Lara'
'Belaj, Ferdinand'
'M\"osch-Zanetti, Nadia C'

_publ_section_title
;
 Oxygen activation and catalytic aerobic oxidation by Mo(iv)/(vi)
 complexes with functionalized iminophenolate ligands.
;
_journal_issue 37
_journal_name_full 'Dalton transactions (Cambridge, England : 2003)'
_journal_page_first 14549
_journal_page_last 14560
_journal_paper_doi 10.1039/c6dt01692h
_journal_volume 45
_journal_year 2016
_chemical_compound_source 'synthetical product'
_chemical_formula_moiety 'C26 H33 Mo N O5'
_chemical_formula_sum 'C26 H33 Mo N O5'
_chemical_formula_weight 535.47
_chemical_name_common bis(2,4-di-tert-butyl-6-[(E)-(3-(methoxy)propylimino)methyl]-pheno-lato-N,O)-dioxo-molybdenum(VI)
_chemical_name_systematic
bis(2,4-di-tert-butyl-6-[(E)-(3-(methoxy)propylimino)methyl]-pheno-lato-N,O)-dioxo-molybdenum(VI)
_space_group_crystal_system triclinic
_space_group_IT_number 2
_space_group_name_Hall '-P 1'
_space_group_name_H-M_alt 'P -1'
_symmetry_space_group_name_Hall '-P 1'
_symmetry_space_group_name_H-M 'P -1'
_atom_sites_solution_hydrogens geom
_atom_sites_solution_primary direct
_atom_sites_solution_secondary difmap
_audit_creation_method 'manual edited SHELXL-2014/6.cif file'
_audit_update_record
;
2016-04-22 deposited with the CCDC.
2016-06-27 downloaded from the CCDC.
;
_cell_angle_alpha 109.3961(15)
_cell_angle_beta 91.7499(16)
_cell_angle_gamma 101.7046(15)
_cell_formula_units_Z 8
_cell_length_a 12.1713(10)
_cell_length_b 19.2747(15)
_cell_length_c 23.7171(19)
_cell_measurement_reflns_used 9881
_cell_measurement_temperature 100(2)
_cell_measurement_theta_max 35.61
_cell_measurement_theta_min 2.75
_cell_volume 5110.1(7)
_computing_cell_refinement 'Bruker SAINT'
_computing_data_collection 'Bruker APEX2'
_computing_data_reduction 'Bruker SAINT'
_computing_molecular_graphics 'modified ORTEP (Johnson, 1965)'
_computing_publication_material 'SHELXL-2014/6 (Sheldrick, 2014)'
_computing_structure_refinement 'SHELXL-2014/6 (Sheldrick, 2014)'
_computing_structure_solution 'SHELXS-97 (Sheldrick, 2008)'
_diffrn_ambient_temperature 100(2)
_diffrn_measured_fraction_theta_full 0.999
_diffrn_measured_fraction_theta_max 0.999
_diffrn_measurement_device_type 'Bruker APEX-II CCD'
_diffrn_measurement_method '\f and \w scans'
_diffrn_radiation_monochromator graphite
_diffrn_radiation_source 'fine-focus sealed tube'
_diffrn_radiation_type MoK\a
_diffrn_radiation_wavelength 0.71073
_diffrn_reflns_av_R_equivalents 0.0482
_diffrn_reflns_av_unetI/netI 0.0370
_diffrn_reflns_Laue_measured_fraction_full 0.999
_diffrn_reflns_Laue_measured_fraction_max 0.999
_diffrn_reflns_limit_h_max 17
_diffrn_reflns_limit_h_min -17
_diffrn_reflns_limit_k_max 27
_diffrn_reflns_limit_k_min -27
_diffrn_reflns_limit_l_max 33
_diffrn_reflns_limit_l_min -33
_diffrn_reflns_number 139145
_diffrn_reflns_point_group_measured_fraction_full 0.999
_diffrn_reflns_point_group_measured_fraction_max 0.999
_diffrn_reflns_theta_full 30.00
_diffrn_reflns_theta_max 30.00
_diffrn_reflns_theta_min 1.96
_exptl_absorpt_coefficient_mu 0.548
_exptl_absorpt_correction_T_max 0.747
_exptl_absorpt_correction_T_min 0.568
_exptl_absorpt_correction_type multi-scan
_exptl_absorpt_process_details 'Bruker SADABS'
_exptl_crystal_colour yellow
_exptl_crystal_density_diffrn 1.392
_exptl_crystal_description needle
_exptl_crystal_F_000 2224
_exptl_crystal_size_max 0.350
_exptl_crystal_size_mid 0.270
_exptl_crystal_size_min 0.220
_refine_diff_density_max 1.115
_refine_diff_density_min -0.854
_refine_diff_density_rms 0.088
_refine_ls_extinction_method none
_refine_ls_goodness_of_fit_ref 1.018
_refine_ls_hydrogen_treatment refU
_refine_ls_matrix_type full
_refine_ls_number_parameters 1269
_refine_ls_number_reflns 29772
_refine_ls_number_restraints 0
_refine_ls_restrained_S_all 1.018
_refine_ls_R_factor_all 0.0534
_refine_ls_R_factor_gt 0.0336
_refine_ls_shift/su_max 0.003
_refine_ls_shift/su_mean 0.000
_refine_ls_structure_factor_coef Fsqd
_refine_ls_weighting_details 'w=1/[\s^2^(Fo^2^)+(0.0461P)^2^+0.8924P] where P=(Fo^2^+2Fc^2^)/3'
_refine_ls_weighting_scheme calc
_refine_ls_wR_factor_gt 0.0887
_refine_ls_wR_factor_ref 0.0980
_reflns_Friedel_coverage 0.000
_reflns_number_gt 20808
_reflns_number_total 29772
_reflns_threshold_expression 'I > 2\s(I)'
_cod_data_source_file c6dt01692h2.cif
_cod_data_source_block NZLS5
_cod_depositor_comments 'Adding full bibliography for 7039702--7039708.cif.'
_cod_database_code 7039704
_shelx_space_group_comment
;
The symmetry employed for this shelxl refinement is uniquely defined
by the following loop, which should always be used as a source of
symmetry information in preference to the above space-group names.
They are only intended as comments.
;
_shelx_estimated_absorpt_t_min 0.831
_shelx_estimated_absorpt_t_max 0.889
_shelxl_version_number 2014/6

loop_
_space_group_symop_operation_xyz
'x, y, z'
'-x, -y, -z'

loop_
_atom_site_label
_atom_site_type_symbol
_atom_site_fract_x
_atom_site_fract_y
_atom_site_fract_z
_atom_site_U_iso_or_equiv
_atom_site_adp_type
_atom_site_occupancy
_atom_site_site_symmetry_order
_atom_site_calc_flag
_atom_site_refinement_flags_posn
_atom_site_refinement_flags_adp
Mo1 Mo 0.14050(2) 0.23808(2) 1.03848(2) 0.00999(4) Uani 1 1 d . .
O1 O 0.05044(11) 0.15335(7) 1.02727(6) 0.0182(3) Uani 1 1 d . .
O2 O 0.09321(11) 0.30023(7) 1.09718(6) 0.0149(3) Uani 1 1 d . .
O11 O 0.27058(10) 0.22683(7) 1.08016(5) 0.0119(2) Uani 1 1 d . .
C11 C 0.37760(15) 0.22779(9) 1.06724(7) 0.0099(3) Uani 1 1 d . .
C12 C 0.42954(15) 0.17007(9) 1.07185(7) 0.0098(3) Uani 1 1 d . .
C13 C 0.54118(15) 0.17537(9) 1.05896(8) 0.0113(3) Uani 1 1 d . .
H13 H 0.5763 0.1361 1.0603 0.015(4) Uiso 1 1 calc R U
C14 C 0.60544(15) 0.23501(9) 1.04401(7) 0.0102(3) Uani 1 1 d . .
C15 C 0.55263(15) 0.29118(9) 1.04068(8) 0.0110(3) Uani 1 1 d . .
H15 H 0.5938 0.3327 1.0313 0.015(4) Uiso 1 1 calc R U
C16 C 0.43900(15) 0.28722(9) 1.05104(8) 0.0106(3) Uani 1 1 d . .
C120 C 0.36379(15) 0.10351(9) 1.08798(8) 0.0119(3) Uani 1 1 d . .
C121 C 0.44034(17) 0.05152(10) 1.09465(9) 0.0188(4) Uani 1 1 d . .
H121 H 0.4686 0.0291 1.0560 0.028(4) Uiso 1 1 calc R U
H122 H 0.3970 0.0114 1.1071 0.028(4) Uiso 1 1 calc R U
H123 H 0.5041 0.0810 1.1250 0.028(4) Uiso 1 1 calc R U
C122 C 0.31466(17) 0.13180(10) 1.14840(8) 0.0177(4) Uani 1 1 d . .
H124 H 0.3759 0.1625 1.1800 0.025(4) Uiso 1 1 calc R U
H125 H 0.2756 0.0885 1.1585 0.025(4) Uiso 1 1 calc R U
H126 H 0.2612 0.1624 1.1451 0.025(4) Uiso 1 1 calc R U
C123 C 0.26846(17) 0.05607(10) 1.03755(9) 0.0211(4) Uani 1 1 d . .
H127 H 0.2163 0.0873 1.0337 0.019(3) Uiso 1 1 calc R U
H128 H 0.2276 0.0129 1.0473 0.019(3) Uiso 1 1 calc R U
H129 H 0.3008 0.0378 0.9995 0.019(3) Uiso 1 1 calc R U
C140 C 0.72881(16) 0.23619(10) 1.03269(8) 0.0136(3) Uani 1 1 d . .
C141 C 0.78636(15) 0.30797(10) 1.02150(9) 0.0203(4) Uani 1 1 d . .
H141 H 0.7484 0.3102 0.9853 0.032(4) Uiso 1 1 calc R U
H142 H 0.8657 0.3075 1.0159 0.032(4) Uiso 1 1 calc R U
H143 H 0.7819 0.3522 1.0561 0.032(4) Uiso 1 1 calc R U
C142 C 0.79390(16) 0.23310(12) 1.08762(10) 0.0269(4) Uani 1 1 d . .
H144 H 0.8725 0.2329 1.0800 0.043(4) Uiso 1 1 calc R U
H145 H 0.7595 0.1871 1.0954 0.043(4) Uiso 1 1 calc R U
H146 H 0.7914 0.2774 1.1227 0.043(4) Uiso 1 1 calc R U
C143 C 0.73531(19) 0.16796(11) 0.97718(10) 0.0341(5) Uani 1 1 d . .
H147 H 0.6925 0.1696 0.9422 0.045(4) Uiso 1 1 calc R U
H148 H 0.7032 0.1212 0.9845 0.045(4) Uiso 1 1 calc R U
H149 H 0.8143 0.1696 0.9696 0.045(4) Uiso 1 1 calc R U
C17 C 0.38901(15) 0.34593(9) 1.04192(8) 0.0118(3) Uani 1 1 d . .
H17 H 0.4393 0.3900 1.0407 0.023(6) Uiso 1 1 calc R .
N1 N 0.28236(13) 0.34306(8) 1.03538(6) 0.0107(3) Uani 1 1 d . .
C101 C 0.24906(15) 0.40255(9) 1.02019(8) 0.0107(3) Uani 1 1 d . .
C102 C 0.29143(16) 0.42182(10) 0.97185(8) 0.0161(4) Uani 1 1 d . .
H102 H 0.3472 0.3986 0.9510 0.020(2) Uiso 1 1 calc R U
C103 C 0.25125(18) 0.47541(11) 0.95449(9) 0.0208(4) Uani 1 1 d . .
H103 H 0.2794 0.4886 0.9216 0.020(2) Uiso 1 1 calc R U
C104 C 0.17019(17) 0.50928(10) 0.98533(9) 0.0196(4) Uani 1 1 d . .
H104 H 0.1422 0.5453 0.9733 0.020(2) Uiso 1 1 calc R U
C105 C 0.12989(16) 0.49062(10) 1.03371(9) 0.0167(4) Uani 1 1 d . .
H105 H 0.0757 0.5150 1.0552 0.020(2) Uiso 1 1 calc R U
C106 C 0.16794(15) 0.43666(9) 1.05113(8) 0.0124(3) Uani 1 1 d . .
H106 H 0.1389 0.4233 1.0838 0.020(2) Uiso 1 1 calc R U
C21 C 0.00715(19) 0.30155(12) 0.89596(9) 0.0253(5) Uani 1 1 d . .
H211 H -0.0710 0.2730 0.8910 0.039(4) Uiso 1 1 calc R U
H212 H 0.0295 0.3022 0.8568 0.039(4) Uiso 1 1 calc R U
H213 H 0.0133 0.3534 0.9232 0.039(4) Uiso 1 1 calc R U
C22 C 0.08320(16) 0.26482(10) 0.92179(8) 0.0159(4) Uani 1 1 d . .
O22 O 0.06263(11) 0.26455(7) 0.97519(5) 0.0140(2) Uani 1 1 d . .
C23 C 0.16554(18) 0.23485(10) 0.89020(8) 0.0190(4) Uani 1 1 d . .
H23 H 0.1755 0.2395 0.8519 0.017(5) Uiso 1 1 calc R .
C24 C 0.23603(16) 0.19749(10) 0.91209(8) 0.0151(4) Uani 1 1 d . .
O24 O 0.22947(11) 0.18834(7) 0.96215(6) 0.0146(3) Uani 1 1 d . .
C25 C 0.32473(18) 0.16685(11) 0.87504(9) 0.0222(4) Uani 1 1 d . .
H251 H 0.3939 0.2065 0.8836 0.043(4) Uiso 1 1 calc R U
H252 H 0.2976 0.1498 0.8323 0.043(4) Uiso 1 1 calc R U
H253 H 0.3406 0.1242 0.8851 0.043(4) Uiso 1 1 calc R U
Mo2 Mo 0.39889(2) 0.48408(2) 0.78365(2) 0.01051(4) Uani 1 1 d . .
O3 O 0.31082(11) 0.39763(7) 0.76972(6) 0.0204(3) Uani 1 1 d . .
O4 O 0.34571(11) 0.54376(7) 0.84080(6) 0.0165(3) Uani 1 1 d . .
O31 O 0.52663(10) 0.47381(7) 0.82779(5) 0.0113(2) Uani 1 1 d . .
C31 C 0.63452(14) 0.47468(9) 0.81609(7) 0.0093(3) Uani 1 1 d . .
C32 C 0.68570(14) 0.41751(9) 0.82197(7) 0.0093(3) Uani 1 1 d . .
C33 C 0.79814(15) 0.42269(9) 0.80988(7) 0.0113(3) Uani 1 1 d . .
H33 H 0.8332 0.3840 0.8126 0.012(3) Uiso 1 1 calc R U
C34 C 0.86284(15) 0.48110(9) 0.79403(7) 0.0098(3) Uani 1 1 d . .
C35 C 0.81006(15) 0.53714(9) 0.78971(8) 0.0106(3) Uani 1 1 d . .
H35 H 0.8517 0.5781 0.7799 0.012(3) Uiso 1 1 calc R U
C36 C 0.69665(14) 0.53404(9) 0.79964(8) 0.0095(3) Uani 1 1 d . .
C320 C 0.61965(15) 0.35178(9) 0.83912(8) 0.0121(3) Uani 1 1 d . .
C321 C 0.69635(16) 0.30129(10) 0.84833(8) 0.0171(4) Uani 1 1 d . .
H321 H 0.7591 0.3320 0.8791 0.025(3) Uiso 1 1 calc R U
H322 H 0.7262 0.2780 0.8104 0.025(3) Uiso 1 1 calc R U
H323 H 0.6527 0.2618 0.8614 0.025(3) Uiso 1 1 calc R U
C322 C 0.56767(17) 0.38133(10) 0.89849(9) 0.0182(4) Uani 1 1 d . .
H324 H 0.5126 0.4100 0.8932 0.030(4) Uiso 1 1 calc R U
H325 H 0.6274 0.4142 0.9302 0.030(4) Uiso 1 1 calc R U
H326 H 0.5300 0.3386 0.9097 0.030(4) Uiso 1 1 calc R U
C323 C 0.52647(17) 0.30249(10) 0.78802(9) 0.0205(4) Uani 1 1 d . .
H327 H 0.5608 0.2828 0.7508 0.026(3) Uiso 1 1 calc R U
H328 H 0.4749 0.3330 0.7821 0.026(3) Uiso 1 1 calc R U
H329 H 0.4845 0.2603 0.7986 0.026(3) Uiso 1 1 calc R U
C340 C 0.98730(15) 0.48606(10) 0.78322(8) 0.0123(3) Uani 1 1 d . .
C341 C 1.03034(18) 0.41931(12) 0.78911(11) 0.0332(5) Uani 1 1 d . .
H341 H 0.9863 0.3723 0.7595 0.072(6) Uiso 1 1 calc R U
H342 H 1.0223 0.4177 0.8297 0.072(6) Uiso 1 1 calc R U
H343 H 1.1100 0.4252 0.7820 0.072(6) Uiso 1 1 calc R U
C342 C 1.00453(19) 0.48842(14) 0.72028(9) 0.0346(5) Uani 1 1 d . .
H344 H 0.9600 0.4419 0.6902 0.074(6) Uiso 1 1 calc R U
H345 H 1.0846 0.4929 0.7143 0.074(6) Uiso 1 1 calc R U
H346 H 0.9800 0.5320 0.7160 0.074(6) Uiso 1 1 calc R U
C343 C 1.05906(16) 0.55877(11) 0.82993(9) 0.0262(4) Uani 1 1 d . .
H347 H 1.1383 0.5639 0.8219 0.055(5) Uiso 1 1 calc R U
H348 H 1.0522 0.5563 0.8703 0.055(5) Uiso 1 1 calc R U
H349 H 1.0325 0.6024 0.8273 0.055(5) Uiso 1 1 calc R U
C37 C 0.64768(15) 0.59314(9) 0.79052(7) 0.0103(3) Uani 1 1 d . .
H37 H 0.6984 0.6372 0.7897 0.013(5) Uiso 1 1 calc R .
N3 N 0.54106(12) 0.59034(8) 0.78350(6) 0.0098(3) Uani 1 1 d . .
C301 C 0.50799(15) 0.64995(9) 0.76813(7) 0.0096(3) Uani 1 1 d . .
C302 C 0.55147(16) 0.66958(9) 0.72034(8) 0.0146(3) Uani 1 1 d . .
H302 H 0.6082 0.6468 0.7002 0.018(2) Uiso 1 1 calc R U
C303 C 0.51164(17) 0.72272(10) 0.70203(9) 0.0184(4) Uani 1 1 d . .
H303 H 0.5414 0.7364 0.6697 0.018(2) Uiso 1 1 calc R U
C304 C 0.42787(17) 0.75545(10) 0.73166(9) 0.0182(4) Uani 1 1 d . .
H304 H 0.3992 0.7908 0.7189 0.018(2) Uiso 1 1 calc R U
C305 C 0.38628(16) 0.73657(9) 0.77967(8) 0.0150(3) Uani 1 1 d . .
H305 H 0.3309 0.7603 0.8004 0.018(2) Uiso 1 1 calc R U
C306 C 0.42456(15) 0.68320(9) 0.79801(8) 0.0119(3) Uani 1 1 d . .
H306 H 0.3944 0.6697 0.8303 0.018(2) Uiso 1 1 calc R U
C41 C 0.27991(19) 0.54953(11) 0.63866(9) 0.0234(4) Uani 1 1 d . .
H411 H 0.2867 0.6014 0.6661 0.038(4) Uiso 1 1 calc R U
H412 H 0.2008 0.5221 0.6321 0.038(4) Uiso 1 1 calc R U
H413 H 0.3059 0.5505 0.6002 0.038(4) Uiso 1 1 calc R U
C42 C 0.35096(16) 0.51068(9) 0.66559(8) 0.0156(4) Uani 1 1 d . .
O42 O 0.32638(11) 0.51066(7) 0.71863(6) 0.0147(3) Uani 1 1 d . .
C43 C 0.43336(18) 0.47951(10) 0.63513(8) 0.0204(4) Uani 1 1 d . .
H43 H 0.4451 0.4834 0.5968 0.023(6) Uiso 1 1 calc R .
C44 C 0.50156(16) 0.44182(9) 0.65863(8) 0.0164(4) Uani 1 1 d . .
O44 O 0.49428(11) 0.43501(7) 0.70940(6) 0.0151(3) Uani 1 1 d . .
C45 C 0.59030(18) 0.40960(11) 0.62273(9) 0.0237(4) Uani 1 1 d . .
H451 H 0.6043 0.3671 0.6336 0.067(6) Uiso 1 1 calc R U
H452 H 0.6603 0.4487 0.6314 0.067(6) Uiso 1 1 calc R U
H453 H 0.5643 0.3920 0.5798 0.067(6) Uiso 1 1 calc R U
Mo3 Mo 0.64719(2) 0.74071(2) 0.53146(2) 0.01166(4) Uani 1 1 d . .
O5 O 0.55843(11) 0.65432(7) 0.51562(6) 0.0199(3) Uani 1 1 d . .
O6 O 0.59343(11) 0.79956(7) 0.58946(6) 0.0173(3) Uani 1 1 d . .
O51 O 0.77388(11) 0.72868(7) 0.57545(5) 0.0123(2) Uani 1 1 d . .
C51 C 0.88143(15) 0.72881(9) 0.56331(7) 0.0104(3) Uani 1 1 d . .
C52 C 0.93133(15) 0.67003(9) 0.56714(8) 0.0108(3) Uani 1 1 d . .
C53 C 1.04360(15) 0.67438(9) 0.55475(7) 0.0113(3) Uani 1 1 d . .
H53 H 1.0773 0.6344 0.5557 0.016(4) Uiso 1 1 calc R U
C54 C 1.10953(15) 0.73409(9) 0.54096(7) 0.0109(3) Uani 1 1 d . .
C55 C 1.05816(15) 0.79190(10) 0.53862(8) 0.0119(3) Uani 1 1 d . .
H55 H 1.1008 0.8336 0.5301 0.016(4) Uiso 1 1 calc R U
C56 C 0.94495(15) 0.78918(9) 0.54862(8) 0.0108(3) Uani 1 1 d . .
C520 C 0.86375(15) 0.60314(9) 0.58245(8) 0.0127(3) Uani 1 1 d . .
C521 C 0.93812(17) 0.54922(10) 0.58810(9) 0.0192(4) Uani 1 1 d . .
H521 H 1.0019 0.5774 0.6188 0.024(3) Uiso 1 1 calc R U
H522 H 0.9664 0.5273 0.5494 0.024(3) Uiso 1 1 calc R U
H523 H 0.8932 0.5088 0.5996 0.024(3) Uiso 1 1 calc R U
C522 C 0.81489(17) 0.63080(10) 0.64279(8) 0.0183(4) Uani 1 1 d . .
H524 H 0.8764 0.6606 0.6745 0.024(3) Uiso 1 1 calc R U
H525 H 0.7748 0.5873 0.6523 0.024(3) Uiso 1 1 calc R U
H526 H 0.7623 0.6622 0.6400 0.024(3) Uiso 1 1 calc R U
C523 C 0.76818(19) 0.55748(11) 0.53198(9) 0.0242(4) Uani 1 1 d . .
H527 H 0.7252 0.5147 0.5415 0.023(3) Uiso 1 1 calc R U
H528 H 0.8004 0.5387 0.4940 0.023(3) Uiso 1 1 calc R U
H529 H 0.7180 0.5899 0.5282 0.023(3) Uiso 1 1 calc R U
C540 C 1.23412(16) 0.73861(10) 0.53037(8) 0.0137(3) Uani 1 1 d . .
C541 C 1.27462(17) 0.66933(11) 0.53322(11) 0.0290(5) Uani 1 1 d . .
H541 H 1.2634 0.6642 0.5725 0.052(5) Uiso 1 1 calc R U
H542 H 1.3550 0.6756 0.5275 0.052(5) Uiso 1 1 calc R U
H543 H 1.2314 0.6239 0.5015 0.052(5) Uiso 1 1 calc R U
C542 C 1.25301(18) 0.74540(12) 0.46871(9) 0.0285(4) Uani 1 1 d . .
H544 H 1.2078 0.7006 0.4372 0.050(5) Uiso 1 1 calc R U
H545 H 1.3331 0.7494 0.4627 0.050(5) Uiso 1 1 calc R U
H546 H 1.2303 0.7905 0.4667 0.050(5) Uiso 1 1 calc R U
C543 C 1.30671(16) 0.80859(11) 0.57944(9) 0.0246(4) Uani 1 1 d . .
H547 H 1.2813 0.8537 0.5794 0.044(4) Uiso 1 1 calc R U
H548 H 1.3859 0.8139 0.5714 0.044(4) Uiso 1 1 calc R U
H549 H 1.2992 0.8028 0.6188 0.044(4) Uiso 1 1 calc R U
C57 C 0.89674(15) 0.84953(9) 0.54099(8) 0.0119(3) Uani 1 1 d . .
H57 H 0.9481 0.8939 0.5412 0.018(6) Uiso 1 1 calc R .
N5 N 0.79052(13) 0.84780(8) 0.53397(6) 0.0108(3) Uani 1 1 d . .
C501 C 0.75891(15) 0.90908(9) 0.52054(8) 0.0106(3) Uani 1 1 d . .
C502 C 0.80420(16) 0.93106(10) 0.47393(8) 0.0149(3) Uani 1 1 d . .
H502 H 0.8605 0.9084 0.4532 0.017(2) Uiso 1 1 calc R U
C503 C 0.76638(17) 0.98650(10) 0.45793(8) 0.0184(4) Uani 1 1 d . .
H503 H 0.7968 1.0013 0.4262 0.017(2) Uiso 1 1 calc R U
C504 C 0.68408(17) 1.01998(10) 0.48853(9) 0.0186(4) Uani 1 1 d . .
H504 H 0.6582 1.0576 0.4777 0.017(2) Uiso 1 1 calc R U
C505 C 0.64009(16) 0.99820(10) 0.53500(8) 0.0166(4) Uani 1 1 d . .
H505 H 0.5847 1.0216 0.5561 0.017(2) Uiso 1 1 calc R U
C506 C 0.67628(15) 0.94234(10) 0.55103(8) 0.0131(3) Uani 1 1 d . .
H506 H 0.6449 0.9272 0.5824 0.017(2) Uiso 1 1 calc R U
C61 C 0.5327(2) 0.81022(12) 0.38783(9) 0.0269(5) Uani 1 1 d . .
H611 H 0.4531 0.7838 0.3820 0.038(4) Uiso 1 1 calc R U
H612 H 0.5579 0.8104 0.3490 0.038(4) Uiso 1 1 calc R U
H613 H 0.5414 0.8623 0.4152 0.038(4) Uiso 1 1 calc R U
C62 C 0.60233(17) 0.77062(10) 0.41429(9) 0.0184(4) Uani 1 1 d . .
O62 O 0.57722(11) 0.77002(7) 0.46730(6) 0.0173(3) Uani 1 1 d . .
C63 C 0.68462(18) 0.73875(11) 0.38376(9) 0.0215(4) Uani 1 1 d . .
H63 H 0.6968 0.7428 0.3455 0.015(5) Uiso 1 1 calc R .
C64 C 0.75192(16) 0.70020(10) 0.40671(8) 0.0166(4) Uani 1 1 d . .
O64 O 0.74380(11) 0.69292(7) 0.45745(6) 0.0155(3) Uani 1 1 d . .
C65 C 0.83964(18) 0.66649(11) 0.37047(9) 0.0237(4) Uani 1 1 d . .
H651 H 0.9098 0.7051 0.3781 0.057(5) Uiso 1 1 calc R U
H652 H 0.8125 0.6479 0.3276 0.057(5) Uiso 1 1 calc R U
H653 H 0.8536 0.6245 0.3821 0.057(5) Uiso 1 1 calc R U
Mo4 Mo 0.88708(2) 0.99244(2) 0.28471(2) 0.00979(4) Uani 1 1 d . .
O7 O 0.79584(11) 0.90715(7) 0.27074(6) 0.0186(3) Uani 1 1 d . .
O8 O 0.83804(11) 1.05278(7) 0.34385(6) 0.0153(3) Uani 1 1 d . .
O71 O 1.01517(10) 0.97874(7) 0.32597(5) 0.0116(2) Uani 1 1 d . .
C71 C 1.12224(14) 0.97947(9) 0.31305(7) 0.0093(3) Uani 1 1 d . .
C72 C 1.17288(15) 0.92018(9) 0.31558(7) 0.0097(3) Uani 1 1 d . .
C73 C 1.28474(15) 0.92575(9) 0.30311(7) 0.0108(3) Uani 1 1 d . .
H73 H 1.3189 0.8857 0.3034 0.015(4) Uiso 1 1 calc R U
C74 C 1.35077(15) 0.98619(9) 0.29017(7) 0.0097(3) Uani 1 1 d . .
C75 C 1.29919(15) 1.04376(9) 0.28880(8) 0.0101(3) Uani 1 1 d . .
H75 H 1.3415 1.0861 0.2810 0.015(4) Uiso 1 1 calc R U
C76 C 1.18503(14) 1.04004(9) 0.29887(8) 0.0099(3) Uani 1 1 d . .
C720 C 1.10588(15) 0.85262(9) 0.33025(8) 0.0117(3) Uani 1 1 d . .
C721 C 1.18003(17) 0.79753(10) 0.33285(9) 0.0193(4) Uani 1 1 d . .
H721 H 1.1358 0.7564 0.3439 0.027(3) Uiso 1 1 calc R U
H722 H 1.2453 0.8245 0.3629 0.027(3) Uiso 1 1 calc R U
H723 H 1.2062 0.7766 0.2934 0.027(3) Uiso 1 1 calc R U
C722 C 1.06126(17) 0.87973(10) 0.39191(8) 0.0173(4) Uani 1 1 d . .
H724 H 1.1247 0.9078 0.4229 0.028(4) Uiso 1 1 calc R U
H725 H 1.0206 0.8360 0.4010 0.028(4) Uiso 1 1 calc R U
H726 H 1.0100 0.9127 0.3911 0.028(4) Uiso 1 1 calc R U
C723 C 1.00733(17) 0.80886(10) 0.28099(9) 0.0205(4) Uani 1 1 d . .
H727 H 0.9663 0.7648 0.2896 0.026(3) Uiso 1 1 calc R U
H728 H 1.0368 0.7921 0.2419 0.026(3) Uiso 1 1 calc R U
H729 H 0.9562 0.8418 0.2801 0.026(3) Uiso 1 1 calc R U
C740 C 1.47423(15) 0.98693(10) 0.27878(8) 0.0130(3) Uani 1 1 d . .
C741 C 1.53365(16) 1.06038(10) 0.27134(9) 0.0218(4) Uani 1 1 d . .
H741 H 1.5286 1.1030 0.3071 0.046(4) Uiso 1 1 calc R U
H742 H 1.4974 1.0654 0.2359 0.046(4) Uiso 1 1 calc R U
H743 H 1.6131 1.0600 0.2662 0.046(4) Uiso 1 1 calc R U
C742 C 1.53755(17) 0.97912(13) 0.33254(11) 0.0329(5) Uani 1 1 d . .
H744 H 1.5359 1.0220 0.3688 0.068(5) Uiso 1 1 calc R U
H745 H 1.6160 0.9783 0.3248 0.068(5) Uiso 1 1 calc R U
H746 H 1.5011 0.9320 0.3383 0.068(5) Uiso 1 1 calc R U
C743 C 1.4793(2) 0.92079(12) 0.22175(11) 0.0374(6) Uani 1 1 d . .
H747 H 1.5583 0.9214 0.2143 0.062(5) Uiso 1 1 calc R U
H748 H 1.4385 0.9255 0.1874 0.062(5) Uiso 1 1 calc R U
H749 H 1.4445 0.8731 0.2270 0.062(5) Uiso 1 1 calc R U
C77 C 1.13662(15) 1.10036(9) 0.29155(7) 0.0106(3) Uani 1 1 d . .
H77 H 1.1877 1.1448 0.2917 0.015(5) Uiso 1 1 calc R .
N7 N 1.03007(12) 1.09830(8) 0.28482(6) 0.0100(3) Uani 1 1 d . .
C701 C 0.99841(15) 1.15963(9) 0.27175(7) 0.0102(3) Uani 1 1 d . .
C702 C 1.04210(16) 1.18204(10) 0.22515(8) 0.0146(3) Uani 1 1 d . .
H702 H 1.0970 1.1588 0.2034 0.017(2) Uiso 1 1 calc R U
C703 C 1.00535(17) 1.23849(10) 0.21046(8) 0.0184(4) Uani 1 1 d . .
H703 H 1.0353 1.2538 0.1788 0.017(2) Uiso 1 1 calc R U
C704 C 0.92458(17) 1.27247(10) 0.24236(8) 0.0178(4) Uani 1 1 d . .
H704 H 0.8989 1.3107 0.2323 0.017(2) Uiso 1 1 calc R U
C705 C 0.88173(16) 1.25017(10) 0.28887(8) 0.0154(4) Uani 1 1 d . .
H705 H 0.8277 1.2741 0.3110 0.017(2) Uiso 1 1 calc R U
C706 C 0.91693(15) 1.19318(9) 0.30350(8) 0.0120(3) Uani 1 1 d . .
H706 H 0.8859 1.1774 0.3347 0.017(2) Uiso 1 1 calc R U
C81 C 0.7590(2) 1.06102(12) 0.14374(9) 0.0268(5) Uani 1 1 d . .
H811 H 0.7678 1.1133 0.1708 0.045(4) Uiso 1 1 calc R U
H812 H 0.6802 1.0339 0.1399 0.045(4) Uiso 1 1 calc R U
H813 H 0.7800 1.0607 0.1041 0.045(4) Uiso 1 1 calc R U
C82 C 0.83401(17) 1.02294(10) 0.16890(8) 0.0161(4) Uani 1 1 d . .
O82 O 0.81193(11) 1.02177(7) 0.22199(6) 0.0144(3) Uani 1 1 d . .
C83 C 0.91621(17) 0.99306(10) 0.13704(8) 0.0181(4) Uani 1 1 d . .
H83 H 0.9273 0.9988 0.0992 0.016(5) Uiso 1 1 calc R .
C84 C 0.98490(16) 0.95402(9) 0.15849(8) 0.0148(3) Uani 1 1 d . .
O84 O 0.97775(11) 0.94433(7) 0.20819(5) 0.0136(2) Uani 1 1 d . .
C85 C 1.07287(17) 0.92272(11) 0.12103(9) 0.0208(4) Uani 1 1 d . .
H851 H 1.0878 0.8796 0.1307 0.045(4) Uiso 1 1 calc R U
H852 H 1.1426 0.9619 0.1296 0.045(4) Uiso 1 1 calc R U
H853 H 1.0455 0.9062 0.0783 0.045(4) Uiso 1 1 calc R U

loop_
_atom_site_aniso_label
_atom_site_aniso_U_11
_atom_site_aniso_U_22
_atom_site_aniso_U_33
_atom_site_aniso_U_23
_atom_site_aniso_U_13
_atom_site_aniso_U_12
Mo1 0.00680(7) 0.01322(7) 0.01233(7) 0.00684(5) 0.00349(6) 0.00299(5)
O1 0.0121(6) 0.0186(6) 0.0251(7) 0.0101(5) 0.0007(5) 0.0019(5)
O2 0.0128(7) 0.0204(6) 0.0169(6) 0.0104(5) 0.0072(5) 0.0078(5)
O11 0.0081(6) 0.0166(6) 0.0152(6) 0.0097(5) 0.0042(5) 0.0045(5)
C11 0.0082(8) 0.0120(7) 0.0098(7) 0.0035(6) 0.0014(6) 0.0032(6)
C12 0.0093(8) 0.0091(7) 0.0109(7) 0.0038(6) 0.0011(6) 0.0015(6)
C13 0.0107(8) 0.0091(7) 0.0154(8) 0.0044(6) 0.0024(7) 0.0045(6)
C14 0.0088(8) 0.0115(7) 0.0102(8) 0.0032(6) 0.0030(6) 0.0025(6)
C15 0.0092(8) 0.0116(7) 0.0123(8) 0.0047(6) 0.0021(7) 0.0017(6)
C16 0.0095(8) 0.0109(7) 0.0124(8) 0.0043(6) 0.0025(6) 0.0040(6)
C120 0.0106(8) 0.0105(7) 0.0165(8) 0.0066(6) 0.0032(7) 0.0028(6)
C121 0.0184(10) 0.0151(8) 0.0295(10) 0.0137(8) 0.0076(8) 0.0073(7)
C122 0.0195(10) 0.0191(9) 0.0200(9) 0.0127(7) 0.0092(8) 0.0054(7)
C123 0.0213(10) 0.0145(8) 0.0241(10) 0.0074(7) -0.0052(8) -0.0036(7)
C140 0.0100(9) 0.0131(8) 0.0195(9) 0.0063(7) 0.0059(7) 0.0048(6)
C141 0.0138(9) 0.0255(9) 0.0266(10) 0.0147(8) 0.0061(8) 0.0052(7)
C142 0.0133(9) 0.0389(11) 0.0408(12) 0.0284(10) 0.0050(9) 0.0075(8)
C143 0.0276(12) 0.0265(10) 0.0412(13) -0.0007(9) 0.0202(10) 0.0092(9)
C17 0.0109(9) 0.0124(8) 0.0142(8) 0.0064(6) 0.0043(7) 0.0041(6)
N1 0.0115(7) 0.0114(6) 0.0121(7) 0.0064(5) 0.0043(6) 0.0046(5)
C101 0.0102(8) 0.0122(7) 0.0121(8) 0.0064(6) 0.0017(6) 0.0040(6)
C102 0.0146(9) 0.0195(8) 0.0194(9) 0.0122(7) 0.0071(7) 0.0053(7)
C103 0.0230(10) 0.0242(9) 0.0223(9) 0.0174(8) 0.0040(8) 0.0046(8)
C104 0.0198(10) 0.0184(8) 0.0263(10) 0.0145(8) -0.0002(8) 0.0054(7)
C105 0.0149(9) 0.0162(8) 0.0218(9) 0.0078(7) 0.0011(7) 0.0079(7)
C106 0.0123(9) 0.0143(8) 0.0117(8) 0.0047(6) 0.0019(7) 0.0050(6)
C21 0.0337(12) 0.0271(10) 0.0191(9) 0.0094(8) -0.0021(9) 0.0138(9)
C22 0.0178(9) 0.0141(8) 0.0142(8) 0.0042(6) -0.0013(7) 0.0019(7)
O22 0.0113(6) 0.0178(6) 0.0144(6) 0.0066(5) 0.0007(5) 0.0047(5)
C23 0.0242(10) 0.0196(9) 0.0135(8) 0.0060(7) 0.0038(8) 0.0049(7)
C24 0.0130(9) 0.0131(8) 0.0136(8) 0.0001(6) 0.0030(7) -0.0015(6)
O24 0.0146(6) 0.0141(6) 0.0147(6) 0.0031(5) 0.0042(5) 0.0049(5)
C25 0.0185(10) 0.0235(9) 0.0195(9) 0.0007(8) 0.0099(8) 0.0036(8)
Mo2 0.00592(7) 0.01391(7) 0.01521(7) 0.00877(6) 0.00277(6) 0.00340(5)
O3 0.0129(7) 0.0196(6) 0.0315(7) 0.0138(6) 0.0001(6) 0.0016(5)
O4 0.0123(7) 0.0240(6) 0.0203(6) 0.0137(5) 0.0078(5) 0.0082(5)
O31 0.0075(6) 0.0158(6) 0.0148(6) 0.0093(5) 0.0043(5) 0.0043(4)
C31 0.0078(8) 0.0107(7) 0.0098(7) 0.0040(6) 0.0016(6) 0.0025(6)
C32 0.0094(8) 0.0095(7) 0.0099(7) 0.0042(6) 0.0011(6) 0.0024(6)
C33 0.0105(8) 0.0123(7) 0.0127(8) 0.0053(6) 0.0021(6) 0.0047(6)
C34 0.0073(8) 0.0120(7) 0.0112(8) 0.0047(6) 0.0028(6) 0.0031(6)
C35 0.0086(8) 0.0110(7) 0.0129(8) 0.0045(6) 0.0030(6) 0.0029(6)
C36 0.0075(8) 0.0109(7) 0.0130(8) 0.0064(6) 0.0030(6) 0.0038(6)
C320 0.0112(8) 0.0118(7) 0.0158(8) 0.0080(6) 0.0022(7) 0.0026(6)
C321 0.0175(9) 0.0172(8) 0.0230(9) 0.0134(7) 0.0045(7) 0.0068(7)
C322 0.0173(10) 0.0213(9) 0.0221(9) 0.0135(7) 0.0094(8) 0.0066(7)
C323 0.0204(10) 0.0141(8) 0.0249(10) 0.0089(7) -0.0061(8) -0.0034(7)
C340 0.0091(8) 0.0155(8) 0.0156(8) 0.0075(7) 0.0059(7) 0.0060(6)
C341 0.0211(11) 0.0299(11) 0.0595(15) 0.0240(11) 0.0150(10) 0.0140(9)
C342 0.0283(12) 0.0585(15) 0.0273(11) 0.0206(10) 0.0151(9) 0.0211(11)
C343 0.0126(9) 0.0266(10) 0.0361(11) 0.0063(8) 0.0029(8) 0.0047(7)
C37 0.0108(8) 0.0103(7) 0.0122(8) 0.0054(6) 0.0040(6) 0.0045(6)
N3 0.0101(7) 0.0109(6) 0.0109(6) 0.0051(5) 0.0046(5) 0.0053(5)
C301 0.0106(8) 0.0091(7) 0.0105(7) 0.0039(6) 0.0022(6) 0.0042(6)
C302 0.0144(9) 0.0155(8) 0.0174(8) 0.0087(7) 0.0070(7) 0.0053(6)
C303 0.0222(10) 0.0184(8) 0.0200(9) 0.0132(7) 0.0048(8) 0.0048(7)
C304 0.0196(10) 0.0146(8) 0.0239(9) 0.0106(7) -0.0007(8) 0.0052(7)
C305 0.0144(9) 0.0133(7) 0.0189(9) 0.0051(6) 0.0016(7) 0.0074(6)
C306 0.0124(9) 0.0133(7) 0.0115(8) 0.0037(6) 0.0032(6) 0.0066(6)
C41 0.0319(12) 0.0223(9) 0.0184(9) 0.0094(7) -0.0057(8) 0.0083(8)
C42 0.0204(10) 0.0114(7) 0.0131(8) 0.0043(6) -0.0029(7) -0.0001(6)
O42 0.0124(6) 0.0174(6) 0.0158(6) 0.0074(5) -0.0005(5) 0.0037(5)
C43 0.0299(11) 0.0183(8) 0.0130(8) 0.0058(7) 0.0032(8) 0.0047(8)
C44 0.0186(10) 0.0110(7) 0.0151(8) 0.0012(6) 0.0024(7) -0.0012(6)
O44 0.0156(7) 0.0138(6) 0.0154(6) 0.0037(5) 0.0029(5) 0.0043(5)
C45 0.0251(11) 0.0219(9) 0.0200(9) 0.0022(7) 0.0077(8) 0.0043(8)
Mo3 0.00718(7) 0.01639(7) 0.01438(7) 0.00923(6) 0.00259(6) 0.00236(6)
O5 0.0114(7) 0.0211(6) 0.0291(7) 0.0135(6) -0.0005(6) 0.0001(5)
O6 0.0128(7) 0.0249(7) 0.0215(7) 0.0145(5) 0.0074(5) 0.0087(5)
O51 0.0092(6) 0.0164(6) 0.0149(6) 0.0090(5) 0.0037(5) 0.0044(5)
C51 0.0083(8) 0.0139(7) 0.0096(7) 0.0046(6) 0.0017(6) 0.0030(6)
C52 0.0106(8) 0.0119(7) 0.0103(7) 0.0038(6) 0.0024(6) 0.0033(6)
C53 0.0129(9) 0.0108(7) 0.0116(8) 0.0036(6) 0.0030(7) 0.0059(6)
C54 0.0091(8) 0.0135(8) 0.0107(8) 0.0035(6) 0.0032(6) 0.0045(6)
C55 0.0092(8) 0.0138(8) 0.0139(8) 0.0061(6) 0.0018(7) 0.0028(6)
C56 0.0094(8) 0.0122(7) 0.0117(8) 0.0039(6) 0.0016(6) 0.0046(6)
C520 0.0131(9) 0.0115(7) 0.0151(8) 0.0064(6) 0.0030(7) 0.0029(6)
C521 0.0219(10) 0.0161(8) 0.0260(10) 0.0125(7) 0.0102(8) 0.0087(7)
C522 0.0197(10) 0.0208(9) 0.0201(9) 0.0122(7) 0.0109(8) 0.0073(7)
C523 0.0264(11) 0.0159(9) 0.0256(10) 0.0071(8) -0.0070(9) -0.0038(8)
C540 0.0104(9) 0.0153(8) 0.0186(9) 0.0076(7) 0.0069(7) 0.0061(6)
C541 0.0181(10) 0.0274(10) 0.0518(14) 0.0208(10) 0.0146(10) 0.0144(8)
C542 0.0230(11) 0.0434(12) 0.0256(10) 0.0152(9) 0.0135(9) 0.0143(9)
C543 0.0147(9) 0.0279(10) 0.0306(10) 0.0083(8) 0.0042(8) 0.0065(7)
C57 0.0114(9) 0.0115(7) 0.0145(8) 0.0062(6) 0.0029(7) 0.0027(6)
N5 0.0121(7) 0.0120(6) 0.0110(7) 0.0056(5) 0.0039(6) 0.0056(5)
C501 0.0102(8) 0.0117(7) 0.0115(8) 0.0053(6) 0.0016(6) 0.0037(6)
C502 0.0146(9) 0.0175(8) 0.0161(8) 0.0084(7) 0.0068(7) 0.0060(7)
C503 0.0227(10) 0.0198(8) 0.0164(9) 0.0115(7) 0.0032(8) 0.0041(7)
C504 0.0210(10) 0.0187(8) 0.0211(9) 0.0120(7) 0.0010(8) 0.0074(7)
C505 0.0150(9) 0.0184(8) 0.0200(9) 0.0080(7) 0.0035(7) 0.0093(7)
C506 0.0120(9) 0.0166(8) 0.0127(8) 0.0059(6) 0.0025(7) 0.0058(6)
C61 0.0331(12) 0.0270(10) 0.0243(10) 0.0155(8) -0.0061(9) 0.0051(9)
C62 0.0190(10) 0.0159(8) 0.0187(9) 0.0080(7) -0.0059(8) -0.0019(7)
O62 0.0137(7) 0.0219(6) 0.0184(6) 0.0111(5) -0.0018(5) 0.0025(5)
C63 0.0284(11) 0.0203(9) 0.0156(9) 0.0086(7) 0.0011(8) 0.0008(8)
C64 0.0160(9) 0.0118(8) 0.0168(8) 0.0022(6) 0.0027(7) -0.0040(6)
O64 0.0148(7) 0.0155(6) 0.0153(6) 0.0052(5) 0.0019(5) 0.0018(5)
C65 0.0242(11) 0.0208(9) 0.0214(10) 0.0034(8) 0.0096(8) 0.0002(8)
Mo4 0.00697(7) 0.01260(7) 0.01219(7) 0.00606(5) 0.00369(5) 0.00405(5)
O7 0.0127(7) 0.0175(6) 0.0265(7) 0.0100(5) 0.0011(5) 0.0019(5)
O8 0.0146(7) 0.0194(6) 0.0169(6) 0.0098(5) 0.0081(5) 0.0077(5)
O71 0.0092(6) 0.0152(6) 0.0139(6) 0.0084(5) 0.0050(5) 0.0042(5)
C71 0.0083(8) 0.0113(7) 0.0088(7) 0.0038(6) 0.0014(6) 0.0025(6)
C72 0.0117(8) 0.0095(7) 0.0087(7) 0.0042(6) 0.0011(6) 0.0029(6)
C73 0.0105(8) 0.0109(7) 0.0126(8) 0.0051(6) 0.0022(6) 0.0041(6)
C74 0.0091(8) 0.0108(7) 0.0109(8) 0.0051(6) 0.0028(6) 0.0035(6)
C75 0.0090(8) 0.0104(7) 0.0122(8) 0.0054(6) 0.0024(6) 0.0025(6)
C76 0.0096(8) 0.0097(7) 0.0126(8) 0.0055(6) 0.0025(6) 0.0041(6)
C720 0.0117(8) 0.0114(7) 0.0140(8) 0.0071(6) 0.0027(7) 0.0021(6)
C721 0.0205(10) 0.0175(8) 0.0289(10) 0.0153(7) 0.0102(8) 0.0102(7)
C722 0.0182(10) 0.0174(8) 0.0203(9) 0.0111(7) 0.0078(8) 0.0046(7)
C723 0.0233(10) 0.0142(8) 0.0212(9) 0.0073(7) -0.0056(8) -0.0029(7)
C740 0.0096(8) 0.0162(8) 0.0169(8) 0.0086(7) 0.0059(7) 0.0058(6)
C741 0.0146(9) 0.0259(9) 0.0312(10) 0.0173(8) 0.0074(8) 0.0054(7)
C742 0.0154(10) 0.0506(13) 0.0502(14) 0.0379(12) 0.0070(9) 0.0110(9)
C743 0.0339(13) 0.0278(11) 0.0467(14) 0.0039(10) 0.0228(11) 0.0113(9)
C77 0.0112(8) 0.0110(7) 0.0113(8) 0.0047(6) 0.0036(6) 0.0042(6)
N7 0.0113(7) 0.0121(6) 0.0098(6) 0.0056(5) 0.0044(5) 0.0057(5)
C701 0.0105(8) 0.0115(7) 0.0106(7) 0.0047(6) 0.0033(6) 0.0050(6)
C702 0.0167(9) 0.0169(8) 0.0151(8) 0.0092(6) 0.0072(7) 0.0076(7)
C703 0.0221(10) 0.0202(8) 0.0188(9) 0.0129(7) 0.0046(8) 0.0067(7)
C704 0.0207(10) 0.0169(8) 0.0200(9) 0.0096(7) 0.0001(8) 0.0086(7)
C705 0.0152(9) 0.0169(8) 0.0164(8) 0.0051(7) 0.0030(7) 0.0095(7)
C706 0.0135(9) 0.0144(7) 0.0107(7) 0.0052(6) 0.0037(7) 0.0068(6)
C81 0.0363(13) 0.0303(10) 0.0202(10) 0.0113(8) -0.0026(9) 0.0178(9)
C82 0.0201(10) 0.0146(8) 0.0125(8) 0.0044(6) -0.0021(7) 0.0028(7)
O82 0.0122(6) 0.0183(6) 0.0149(6) 0.0070(5) 0.0011(5) 0.0064(5)
C83 0.0247(10) 0.0192(8) 0.0117(8) 0.0062(7) 0.0043(7) 0.0063(7)
C84 0.0139(9) 0.0119(7) 0.0148(8) 0.0014(6) 0.0029(7) 0.0001(6)
O84 0.0145(6) 0.0140(6) 0.0122(6) 0.0032(5) 0.0038(5) 0.0050(5)
C85 0.0209(10) 0.0213(9) 0.0186(9) 0.0040(7) 0.0115(8) 0.0047(7)

loop_
_atom_type_symbol
_atom_type_description
_atom_type_scat_dispersion_real
_atom_type_scat_dispersion_imag
_atom_type_scat_source
C C 0.0033 0.0016 'International Tables Vol C Tables 4.2.6.8 and 6.1.1.4'
H H 0.0000 0.0000 'International Tables Vol C Tables 4.2.6.8 and 6.1.1.4'
Mo Mo -1.6832 0.6857 'International Tables Vol C Tables 4.2.6.8 and 6.1.1.4'
N N 0.0061 0.0033 'International Tables Vol C Tables 4.2.6.8 and 6.1.1.4'
O O 0.0106 0.0060 'International Tables Vol C Tables 4.2.6.8 and 6.1.1.4'

loop_
_geom_angle_atom_site_label_1
_geom_angle_atom_site_label_2
_geom_angle_atom_site_label_3
_geom_angle
_geom_angle_publ_flag
O1 Mo1 N1 167.95(6) yes
O1 Mo1 O2 104.24(6) ?
O1 Mo1 O11 100.60(6) ?
O2 Mo1 O24 163.75(6) yes
O2 Mo1 O11 99.57(6) ?
O1 Mo1 O22 97.10(6) ?
O2 Mo1 O22 94.47(6) ?
O11 Mo1 O22 153.88(5) yes
O1 Mo1 O24 91.73(6) ?
O11 Mo1 O24 80.04(5) ?
O22 Mo1 O24 80.38(5) ?
O2 Mo1 N1 87.72(6) ?
O11 Mo1 N1 78.41(5) ?
O22 Mo1 N1 80.27(5) ?
O24 Mo1 N1 76.25(5) ?
C11 O11 Mo1 132.56(11) yes
O11 C11 C16 120.05(15) ?
O11 C11 C12 119.82(15) ?
C16 C11 C12 120.10(16) ?
C13 C12 C11 116.78(15) ?
C13 C12 C120 121.93(15) ?
C11 C12 C120 121.25(15) ?
C12 C13 C14 124.35(15) ?
C12 C13 H13 117.8 ?
C14 C13 H13 117.8 ?
C15 C14 C13 117.43(16) ?
C15 C14 C140 122.80(16) ?
C13 C14 C140 119.77(15) ?
C14 C15 C16 120.61(16) ?
C14 C15 H15 119.7 ?
C16 C15 H15 119.7 ?
C15 C16 C11 120.67(15) ?
C15 C16 C17 116.30(15) ?
C11 C16 C17 122.99(16) ?
C12 C120 C123 109.37(14) ?
C12 C120 C121 111.52(15) ?
C123 C120 C121 107.86(15) ?
C12 C120 C122 110.86(13) ?
C123 C120 C122 110.24(16) ?
C121 C120 C122 106.93(15) ?
C120 C121 H121 109.5 ?
C120 C121 H122 109.5 ?
H121 C121 H122 109.5 ?
C120 C121 H123 109.5 ?
H121 C121 H123 109.5 ?
H122 C121 H123 109.5 ?
C120 C122 H124 109.5 ?
C120 C122 H125 109.5 ?
H124 C122 H125 109.5 ?
C120 C122 H126 109.5 ?
H124 C122 H126 109.5 ?
H125 C122 H126 109.5 ?
C120 C123 H127 109.5 ?
C120 C123 H128 109.5 ?
H127 C123 H128 109.5 ?
C120 C123 H129 109.5 ?
H127 C123 H129 109.5 ?
H128 C123 H129 109.5 ?
C142 C140 C141 107.75(15) ?
C142 C140 C14 109.60(15) ?
C141 C140 C14 111.91(14) ?
C142 C140 C143 109.63(16) ?
C141 C140 C143 108.14(16) ?
C14 C140 C143 109.76(16) ?
C140 C141 H141 109.5 ?
C140 C141 H142 109.5 ?
H141 C141 H142 109.5 ?
C140 C141 H143 109.5 ?
H141 C141 H143 109.5 ?
H142 C141 H143 109.5 ?
C140 C142 H144 109.5 ?
C140 C142 H145 109.5 ?
H144 C142 H145 109.5 ?
C140 C142 H146 109.5 ?
H144 C142 H146 109.5 ?
H145 C142 H146 109.5 ?
C140 C143 H147 109.5 ?
C140 C143 H148 109.5 ?
H147 C143 H148 109.5 ?
C140 C143 H149 109.5 ?
H147 C143 H149 109.5 ?
H148 C143 H149 109.5 ?
N1 C17 C16 125.53(16) ?
N1 C17 H17 117.2 ?
C16 C17 H17 117.2 ?
C17 N1 C101 117.38(15) yes
C17 N1 Mo1 122.86(11) yes
C101 N1 Mo1 119.51(11) yes
C106 C101 C102 120.47(16) ?
C106 C101 N1 119.10(15) ?
C102 C101 N1 120.25(15) ?
C103 C102 C101 119.60(17) ?
C103 C102 H102 120.2 ?
C101 C102 H102 120.2 ?
C104 C103 C102 119.86(18) ?
C104 C103 H103 120.1 ?
C102 C103 H103 120.1 ?
C103 C104 C105 120.13(17) ?
C103 C104 H104 119.9 ?
C105 C104 H104 119.9 ?
C104 C105 C106 120.76(17) ?
C104 C105 H105 119.6 ?
C106 C105 H105 119.6 ?
C101 C106 C105 119.16(17) ?
C101 C106 H106 120.4 ?
C105 C106 H106 120.4 ?
C22 C21 H211 109.5 ?
C22 C21 H212 109.5 ?
H211 C21 H212 109.5 ?
C22 C21 H213 109.5 ?
H211 C21 H213 109.5 ?
H212 C21 H213 109.5 ?
O22 C22 C23 125.09(17) ?
O22 C22 C21 113.57(17) ?
C23 C22 C21 121.34(17) ?
C22 O22 Mo1 134.63(12) yes
C22 C23 C24 122.98(17) ?
C22 C23 H23 118.5 ?
C24 C23 H23 118.5 ?
O24 C24 C23 123.36(17) ?
O24 C24 C25 116.89(17) ?
C23 C24 C25 119.74(17) ?
C24 O24 Mo1 131.36(12) yes
C24 C25 H251 109.5 ?
C24 C25 H252 109.5 ?
H251 C25 H252 109.5 ?
C24 C25 H253 109.5 ?
H251 C25 H253 109.5 ?
H252 C25 H253 109.5 ?
O3 Mo2 N3 166.96(6) yes
O4 Mo2 O3 104.43(7) ?
O4 Mo2 O31 99.80(6) ?
O4 Mo2 O44 164.97(6) yes
O3 Mo2 O31 100.35(6) ?
O4 Mo2 O42 94.89(6) ?
O3 Mo2 O42 97.38(6) ?
O31 Mo2 O42 153.30(5) yes
O3 Mo2 O44 90.37(6) ?
O31 Mo2 O44 79.73(5) ?
O42 Mo2 O44 80.35(5) ?
O4 Mo2 N3 88.54(6) ?
O31 Mo2 N3 78.31(5) ?
O42 Mo2 N3 79.92(5) ?
O44 Mo2 N3 76.62(5) ?
C31 O31 Mo2 132.10(11) yes
O31 C31 C36 119.66(14) ?
O31 C31 C32 119.89(15) ?
C36 C31 C32 120.43(15) ?
C33 C32 C31 116.65(15) ?
C33 C32 C320 121.83(14) ?
C31 C32 C320 121.50(15) ?
C32 C33 C34 124.55(15) ?
C32 C33 H33 117.7 ?
C34 C33 H33 117.7 ?
C35 C34 C33 117.12(16) ?
C35 C34 C340 120.00(15) ?
C33 C34 C340 122.86(15) ?
C34 C35 C36 121.07(16) ?
C34 C35 H35 119.5 ?
C36 C35 H35 119.5 ?
C35 C36 C31 120.15(15) ?
C35 C36 C37 116.67(15) ?
C31 C36 C37 123.16(15) ?
C321 C320 C32 111.57(15) ?
C321 C320 C323 107.79(14) ?
C32 C320 C323 109.20(14) ?
C321 C320 C322 106.99(14) ?
C32 C320 C322 110.95(13) ?
C323 C320 C322 110.27(15) ?
C320 C321 H321 109.5 ?
C320 C321 H322 109.5 ?
H321 C321 H322 109.5 ?
C320 C321 H323 109.5 ?
H321 C321 H323 109.5 ?
H322 C321 H323 109.5 ?
C320 C322 H324 109.5 ?
C320 C322 H325 109.5 ?
H324 C322 H325 109.5 ?
C320 C322 H326 109.5 ?
H324 C322 H326 109.5 ?
H325 C322 H326 109.5 ?
C320 C323 H327 109.5 ?
C320 C323 H328 109.5 ?
H327 C323 H328 109.5 ?
C320 C323 H329 109.5 ?
H327 C323 H329 109.5 ?
H328 C323 H329 109.5 ?
C342 C340 C341 108.06(16) ?
C342 C340 C34 110.20(15) ?
C341 C340 C34 112.67(15) ?
C342 C340 C343 108.96(16) ?
C341 C340 C343 107.94(16) ?
C34 C340 C343 108.93(14) ?
C340 C341 H341 109.5 ?
C340 C341 H342 109.5 ?
H341 C341 H342 109.5 ?
C340 C341 H343 109.5 ?
H341 C341 H343 109.5 ?
H342 C341 H343 109.5 ?
C340 C342 H344 109.5 ?
C340 C342 H345 109.5 ?
H344 C342 H345 109.5 ?
C340 C342 H346 109.5 ?
H344 C342 H346 109.5 ?
H345 C342 H346 109.5 ?
C340 C343 H347 109.5 ?
C340 C343 H348 109.5 ?
H347 C343 H348 109.5 ?
C340 C343 H349 109.5 ?
H347 C343 H349 109.5 ?
H348 C343 H349 109.5 ?
N3 C37 C36 125.29(16) ?
N3 C37 H37 117.4 ?
C36 C37 H37 117.4 ?
C37 N3 C301 117.55(15) yes
C37 N3 Mo2 122.75(11) yes
C301 N3 Mo2 119.30(11) yes
C302 C301 C306 120.29(15) ?
C302 C301 N3 120.27(14) ?
C306 C301 N3 119.19(15) ?
C301 C302 C303 120.15(16) ?
C301 C302 H302 119.9 ?
C303 C302 H302 119.9 ?
C304 C303 C302 119.44(17) ?
C304 C303 H303 120.3 ?
C302 C303 H303 120.3 ?
C305 C304 C303 120.11(16) ?
C305 C304 H304 119.9 ?
C303 C304 H304 119.9 ?
C304 C305 C306 120.98(16) ?
C304 C305 H305 119.5 ?
C306 C305 H305 119.5 ?
C305 C306 C301 118.99(16) ?
C305 C306 H306 120.5 ?
C301 C306 H306 120.5 ?
C42 C41 H411 109.5 ?
C42 C41 H412 109.5 ?
H411 C41 H412 109.5 ?
C42 C41 H413 109.5 ?
H411 C41 H413 109.5 ?
H412 C41 H413 109.5 ?
O42 C42 C43 125.51(17) ?
O42 C42 C41 113.64(17) ?
C43 C42 C41 120.85(17) ?
C42 O42 Mo2 134.63(12) yes
C42 C43 C44 122.69(18) ?
C42 C43 H43 118.7 ?
C44 C43 H43 118.7 ?
O44 C44 C43 123.61(17) ?
O44 C44 C45 116.85(17) ?
C43 C44 C45 119.52(17) ?
C44 O44 Mo2 131.61(12) yes
C44 C45 H451 109.5 ?
C44 C45 H452 109.5 ?
H451 C45 H452 109.5 ?
C44 C45 H453 109.5 ?
H451 C45 H453 109.5 ?
H452 C45 H453 109.5 ?
O5 Mo3 N5 167.05(6) yes
O5 Mo3 O6 104.51(7) ?
O5 Mo3 O51 100.53(6) ?
O6 Mo3 O64 165.13(6) yes
O6 Mo3 O51 99.65(6) ?
O5 Mo3 O62 97.43(6) ?
O6 Mo3 O62 95.05(6) ?
O51 Mo3 O62 153.06(5) yes
O5 Mo3 O64 90.18(6) ?
O51 Mo3 O64 79.54(5) ?
O62 Mo3 O64 80.49(5) ?
O6 Mo3 N5 88.36(6) ?
O51 Mo3 N5 78.28(5) ?
O62 Mo3 N5 79.72(5) ?
O64 Mo3 N5 76.90(5) ?
C51 O51 Mo3 131.57(11) yes
O51 C51 C56 119.51(15) ?
O51 C51 C52 120.19(15) ?
C56 C51 C52 120.28(16) ?
C53 C52 C51 117.06(16) ?
C53 C52 C520 121.54(15) ?
C51 C52 C520 121.38(16) ?
C52 C53 C54 124.08(15) ?
C52 C53 H53 118.0 ?
C54 C53 H53 118.0 ?
C55 C54 C53 117.33(16) ?
C55 C54 C540 120.10(16) ?
C53 C54 C540 122.56(15) ?
C56 C55 C54 121.01(16) ?
C56 C55 H55 119.5 ?
C54 C55 H55 119.5 ?
C55 C56 C51 120.20(15) ?
C55 C56 C57 116.88(16) ?
C51 C56 C57 122.89(16) ?
C522 C520 C523 110.11(16) ?
C522 C520 C52 110.95(14) ?
C523 C520 C52 109.31(15) ?
C522 C520 C521 106.93(15) ?
C523 C520 C521 107.63(15) ?
C52 C520 C521 111.82(15) ?
C520 C521 H521 109.5 ?
C520 C521 H522 109.5 ?
H521 C521 H522 109.5 ?
C520 C521 H523 109.5 ?
H521 C521 H523 109.5 ?
H522 C521 H523 109.5 ?
C520 C522 H524 109.5 ?
C520 C522 H525 109.5 ?
H524 C522 H525 109.5 ?
C520 C522 H526 109.5 ?
H524 C522 H526 109.5 ?
H525 C522 H526 109.5 ?
C520 C523 H527 109.5 ?
C520 C523 H528 109.5 ?
H527 C523 H528 109.5 ?
C520 C523 H529 109.5 ?
H527 C523 H529 109.5 ?
H528 C523 H529 109.5 ?
C542 C540 C54 110.06(15) ?
C542 C540 C541 108.38(15) ?
C54 C540 C541 112.56(15) ?
C542 C540 C543 109.16(16) ?
C54 C540 C543 108.94(14) ?
C541 C540 C543 107.66(16) ?
C540 C541 H541 109.5 ?
C540 C541 H542 109.5 ?
H541 C541 H542 109.5 ?
C540 C541 H543 109.5 ?
H541 C541 H543 109.5 ?
H542 C541 H543 109.5 ?
C540 C542 H544 109.5 ?
C540 C542 H545 109.5 ?
H544 C542 H545 109.5 ?
C540 C542 H546 109.5 ?
H544 C542 H546 109.5 ?
H545 C542 H546 109.5 ?
C540 C543 H547 109.5 ?
C540 C543 H548 109.5 ?
H547 C543 H548 109.5 ?
C540 C543 H549 109.5 ?
H547 C543 H549 109.5 ?
H548 C543 H549 109.5 ?
N5 C57 C56 125.74(16) ?
N5 C57 H57 117.1 ?
C56 C57 H57 117.1 ?
C57 N5 C501 117.76(15) yes
C57 N5 Mo3 122.30(11) yes
C501 N5 Mo3 119.56(11) yes
C506 C501 C502 120.15(16) ?
C506 C501 N5 119.48(15) ?
C502 C501 N5 120.17(15) ?
C503 C502 C501 119.88(17) ?
C503 C502 H502 120.1 ?
C501 C502 H502 120.1 ?
C504 C503 C502 120.01(17) ?
C504 C503 H503 120.0 ?
C502 C503 H503 120.0 ?
C505 C504 C503 119.76(17) ?
C505 C504 H504 120.1 ?
C503 C504 H504 120.1 ?
C504 C505 C506 120.82(17) ?
C504 C505 H505 119.6 ?
C506 C505 H505 119.6 ?
C501 C506 C505 119.38(17) ?
C501 C506 H506 120.3 ?
C505 C506 H506 120.3 ?
C62 C61 H611 109.5 ?
C62 C61 H612 109.5 ?
H611 C61 H612 109.5 ?
C62 C61 H613 109.5 ?
H611 C61 H613 109.5 ?
H612 C61 H613 109.5 ?
O62 C62 C63 125.12(18) ?
O62 C62 C61 113.74(18) ?
C63 C62 C61 121.14(18) ?
C62 O62 Mo3 134.74(13) yes
C62 C63 C64 123.17(18) ?
C62 C63 H63 118.4 ?
C64 C63 H63 118.4 ?
O64 C64 C63 123.27(18) ?
O64 C64 C65 116.71(18) ?
C63 C64 C65 120.01(18) ?
C64 O64 Mo3 131.91(12) yes
C64 C65 H651 109.5 ?
C64 C65 H652 109.5 ?
H651 C65 H652 109.5 ?
C64 C65 H653 109.5 ?
H651 C65 H653 109.5 ?
H652 C65 H653 109.5 ?
O7 Mo4 N7 167.78(6) yes
O7 Mo4 O8 104.17(6) ?
O7 Mo4 O71 100.63(6) ?
O8 Mo4 O84 164.22(6) yes
O8 Mo4 O71 99.95(6) ?
O7 Mo4 O82 96.81(6) ?
O8 Mo4 O82 94.58(6) ?
O71 Mo4 O82 153.74(5) yes
O7 Mo4 O84 91.29(6) ?
O71 Mo4 O84 79.92(5) ?
O82 Mo4 O84 80.21(5) ?
O8 Mo4 N7 87.92(5) ?
O71 Mo4 N7 78.62(5) ?
O82 Mo4 N7 80.18(5) ?
O84 Mo4 N7 76.55(5) ?
C71 O71 Mo4 132.13(11) yes
O71 C71 C76 119.99(14) ?
O71 C71 C72 119.99(15) ?
C76 C71 C72 119.99(16) ?
C73 C72 C71 116.72(15) ?
C73 C72 C720 122.07(14) ?
C71 C72 C720 121.21(15) ?
C72 C73 C74 124.83(15) ?
C72 C73 H73 117.6 ?
C74 C73 H73 117.6 ?
C75 C74 C73 117.02(16) ?
C75 C74 C740 122.95(15) ?
C73 C74 C740 120.02(15) ?
C74 C75 C76 120.82(16) ?
C74 C75 H75 119.6 ?
C76 C75 H75 119.6 ?
C71 C76 C75 120.55(15) ?
C71 C76 C77 123.06(16) ?
C75 C76 C77 116.36(15) ?
C722 C720 C723 110.22(15) ?
C722 C720 C72 110.49(13) ?
C723 C720 C72 109.48(14) ?
C722 C720 C721 107.23(14) ?
C723 C720 C721 107.77(14) ?
C72 C720 C721 111.58(15) ?
C720 C721 H721 109.5 ?
C720 C721 H722 109.5 ?
H721 C721 H722 109.5 ?
C720 C721 H723 109.5 ?
H721 C721 H723 109.5 ?
H722 C721 H723 109.5 ?
C720 C722 H724 109.5 ?
C720 C722 H725 109.5 ?
H724 C722 H725 109.5 ?
C720 C722 H726 109.5 ?
H724 C722 H726 109.5 ?
H725 C722 H726 109.5 ?
C720 C723 H727 109.5 ?
C720 C723 H728 109.5 ?
H727 C723 H728 109.5 ?
C720 C723 H729 109.5 ?
H727 C723 H729 109.5 ?
H728 C723 H729 109.5 ?
C741 C740 C74 111.71(14) ?
C741 C740 C743 109.02(16) ?
C74 C740 C743 109.48(16) ?
C741 C740 C742 107.75(16) ?
C74 C740 C742 109.44(15) ?
C743 C740 C742 109.40(17) ?
C740 C741 H741 109.5 ?
C740 C741 H742 109.5 ?
H741 C741 H742 109.5 ?
C740 C741 H743 109.5 ?
H741 C741 H743 109.5 ?
H742 C741 H743 109.5 ?
C740 C742 H744 109.5 ?
C740 C742 H745 109.5 ?
H744 C742 H745 109.5 ?
C740 C742 H746 109.5 ?
H744 C742 H746 109.5 ?
H745 C742 H746 109.5 ?
C740 C743 H747 109.5 ?
C740 C743 H748 109.5 ?
H747 C743 H748 109.5 ?
C740 C743 H749 109.5 ?
H747 C743 H749 109.5 ?
H748 C743 H749 109.5 ?
N7 C77 C76 125.48(16) ?
N7 C77 H77 117.3 ?
C76 C77 H77 117.3 ?
C77 N7 C701 117.40(15) yes
C77 N7 Mo4 122.63(11) yes
C701 N7 Mo4 119.74(11) yes
C702 C701 C706 120.14(15) ?
C702 C701 N7 120.73(14) ?
C706 C701 N7 118.98(15) ?
C703 C702 C701 120.17(16) ?
C703 C702 H702 119.9 ?
C701 C702 H702 119.9 ?
C702 C703 C704 119.82(17) ?
C702 C703 H703 120.1 ?
C704 C703 H703 120.1 ?
C705 C704 C703 119.77(16) ?
C705 C704 H704 120.1 ?
C703 C704 H704 120.1 ?
C704 C705 C706 120.89(16) ?
C704 C705 H705 119.6 ?
C706 C705 H705 119.6 ?
C705 C706 C701 119.20(16) ?
C705 C706 H706 120.4 ?
C701 C706 H706 120.4 ?
C82 C81 H811 109.5 ?
C82 C81 H812 109.5 ?
H811 C81 H812 109.5 ?
C82 C81 H813 109.5 ?
H811 C81 H813 109.5 ?
H812 C81 H813 109.5 ?
O82 C82 C83 125.62(17) ?
O82 C82 C81 113.10(17) ?
C83 C82 C81 121.28(17) ?
C82 O82 Mo4 134.51(12) yes
C82 C83 C84 122.50(17) ?
C82 C83 H83 118.7 ?
C84 C83 H83 118.7 ?
O84 C84 C83 123.54(17) ?
O84 C84 C85 116.98(17) ?
C83 C84 C85 119.47(17) ?
C84 O84 Mo4 131.74(11) yes
C84 C85 H851 109.5 ?
C84 C85 H852 109.5 ?
H851 C85 H852 109.5 ?
C84 C85 H853 109.5 ?
H851 C85 H853 109.5 ?
H852 C85 H853 109.5 ?

loop_
_geom_bond_atom_site_label_1
_geom_bond_atom_site_label_2
_geom_bond_distance
_geom_bond_publ_flag
Mo1 O1 1.7049(13) yes
Mo1 O2 1.7103(12) yes
Mo1 O11 1.9280(12) yes
Mo1 O22 2.0075(12) yes
Mo1 O24 2.1812(12) yes
Mo1 N1 2.4021(15) yes
O11 C11 1.345(2) yes
C11 C16 1.407(2) ?
C11 C12 1.418(2) ?
C12 C13 1.393(2) ?
C12 C120 1.536(2) ?
C13 C14 1.408(2) ?
C13 H13 0.95 ?
C14 C15 1.388(2) ?
C14 C140 1.530(2) ?
C15 C16 1.403(2) ?
C15 H15 0.95 ?
C16 C17 1.460(2) ?
C120 C123 1.540(3) ?
C120 C121 1.540(2) ?
C120 C122 1.541(2) ?
C121 H121 0.98 ?
C121 H122 0.98 ?
C121 H123 0.98 ?
C122 H124 0.98 ?
C122 H125 0.98 ?
C122 H126 0.98 ?
C123 H127 0.98 ?
C123 H128 0.98 ?
C123 H129 0.98 ?
C140 C142 1.528(3) ?
C140 C141 1.529(2) ?
C140 C143 1.539(3) ?
C141 H141 0.98 ?
C141 H142 0.98 ?
C141 H143 0.98 ?
C142 H144 0.98 ?
C142 H145 0.98 ?
C142 H146 0.98 ?
C143 H147 0.98 ?
C143 H148 0.98 ?
C143 H149 0.98 ?
C17 N1 1.290(2) yes
C17 H17 0.95 ?
N1 C101 1.436(2) yes
C101 C106 1.390(2) ?
C101 C102 1.400(2) ?
C102 C103 1.397(2) ?
C102 H102 0.95 ?
C103 C104 1.387(3) ?
C103 H103 0.95 ?
C104 C105 1.387(3) ?
C104 H104 0.95 ?
C105 C106 1.391(2) ?
C105 H105 0.95 ?
C106 H106 0.95 ?
C21 C22 1.501(3) ?
C21 H211 0.98 ?
C21 H212 0.98 ?
C21 H213 0.98 ?
C22 O22 1.300(2) yes
C22 C23 1.376(3) ?
C23 C24 1.413(3) ?
C23 H23 0.95 ?
C24 O24 1.259(2) yes
C24 C25 1.503(3) ?
C25 H251 0.98 ?
C25 H252 0.98 ?
C25 H253 0.98 ?
Mo2 O3 1.7097(13) yes
Mo2 O4 1.7028(13) yes
Mo2 O31 1.9276(12) yes
Mo2 O42 2.0110(12) yes
Mo2 O44 2.1926(12) yes
Mo2 N3 2.3992(15) yes
O31 C31 1.348(2) yes
C31 C36 1.413(2) ?
C31 C32 1.413(2) ?
C32 C33 1.397(2) ?
C32 C320 1.538(2) ?
C33 C34 1.403(2) ?
C33 H33 0.95 ?
C34 C35 1.393(2) ?
C34 C340 1.533(2) ?
C35 C36 1.400(2) ?
C35 H35 0.95 ?
C36 C37 1.460(2) ?
C320 C321 1.537(2) ?
C320 C323 1.540(2) ?
C320 C322 1.541(2) ?
C321 H321 0.98 ?
C321 H322 0.98 ?
C321 H323 0.98 ?
C322 H324 0.98 ?
C322 H325 0.98 ?
C322 H326 0.98 ?
C323 H327 0.98 ?
C323 H328 0.98 ?
C323 H329 0.98 ?
C340 C342 1.528(3) ?
C340 C341 1.529(2) ?
C340 C343 1.539(3) ?
C341 H341 0.98 ?
C341 H342 0.98 ?
C341 H343 0.98 ?
C342 H344 0.98 ?
C342 H345 0.98 ?
C342 H346 0.98 ?
C343 H347 0.98 ?
C343 H348 0.98 ?
C343 H349 0.98 ?
C37 N3 1.291(2) yes
C37 H37 0.95 ?
N3 C301 1.439(2) yes
C301 C302 1.396(2) ?
C301 C306 1.397(2) ?
C302 C303 1.399(2) ?
C302 H302 0.95 ?
C303 C304 1.393(3) ?
C303 H303 0.95 ?
C304 C305 1.386(3) ?
C304 H304 0.95 ?
C305 C306 1.394(2) ?
C305 H305 0.95 ?
C306 H306 0.95 ?
C41 C42 1.504(3) ?
C41 H411 0.98 ?
C41 H412 0.98 ?
C41 H413 0.98 ?
C42 O42 1.302(2) yes
C42 C43 1.374(3) ?
C43 C44 1.419(3) ?
C43 H43 0.95 ?
C44 O44 1.258(2) yes
C44 C45 1.501(3) ?
C45 H451 0.98 ?
C45 H452 0.98 ?
C45 H453 0.98 ?
Mo3 O5 1.7061(13) yes
Mo3 O6 1.7109(13) yes
Mo3 O51 1.9304(13) yes
Mo3 O62 2.0119(13) yes
Mo3 O64 2.1917(13) yes
Mo3 N5 2.3997(15) yes
O51 C51 1.349(2) yes
C51 C56 1.412(2) ?
C51 C52 1.416(2) ?
C52 C53 1.398(2) ?
C52 C520 1.539(2) ?
C53 C54 1.402(2) ?
C53 H53 0.95 ?
C54 C55 1.399(2) ?
C54 C540 1.534(2) ?
C55 C56 1.399(2) ?
C55 H55 0.95 ?
C56 C57 1.463(2) ?
C520 C522 1.536(2) ?
C520 C523 1.536(3) ?
C520 C521 1.544(2) ?
C521 H521 0.98 ?
C521 H522 0.98 ?
C521 H523 0.98 ?
C522 H524 0.98 ?
C522 H525 0.98 ?
C522 H526 0.98 ?
C523 H527 0.98 ?
C523 H528 0.98 ?
C523 H529 0.98 ?
C540 C542 1.531(3) ?
C540 C541 1.535(2) ?
C540 C543 1.538(3) ?
C541 H541 0.98 ?
C541 H542 0.98 ?
C541 H543 0.98 ?
C542 H544 0.98 ?
C542 H545 0.98 ?
C542 H546 0.98 ?
C543 H547 0.98 ?
C543 H548 0.98 ?
C543 H549 0.98 ?
C57 N5 1.291(2) yes
C57 H57 0.95 ?
N5 C501 1.439(2) yes
C501 C506 1.394(2) ?
C501 C502 1.400(2) ?
C502 C503 1.399(2) ?
C502 H502 0.95 ?
C503 C504 1.394(3) ?
C503 H503 0.95 ?
C504 C505 1.389(3) ?
C504 H504 0.95 ?
C505 C506 1.397(2) ?
C505 H505 0.95 ?
C506 H506 0.95 ?
C61 C62 1.498(3) ?
C61 H611 0.98 ?
C61 H612 0.98 ?
C61 H613 0.98 ?
C62 O62 1.306(2) yes
C62 C63 1.380(3) ?
C63 C64 1.417(3) ?
C63 H63 0.95 ?
C64 O64 1.261(2) yes
C64 C65 1.506(3) ?
C65 H651 0.98 ?
C65 H652 0.98 ?
C65 H653 0.98 ?
Mo4 O7 1.7089(13) yes
Mo4 O8 1.7106(12) yes
Mo4 O71 1.9243(12) yes
Mo4 O82 2.0135(12) yes
Mo4 O84 2.1888(12) yes
Mo4 N7 2.3974(15) yes
O71 C71 1.346(2) yes
C71 C76 1.405(2) ?
C71 C72 1.421(2) ?
C72 C73 1.393(2) ?
C72 C720 1.539(2) ?
C73 C74 1.403(2) ?
C73 H73 0.95 ?
C74 C75 1.390(2) ?
C74 C740 1.533(2) ?
C75 C76 1.409(2) ?
C75 H75 0.95 ?
C76 C77 1.461(2) ?
C720 C722 1.537(2) ?
C720 C723 1.538(2) ?
C720 C721 1.541(2) ?
C721 H721 0.98 ?
C721 H722 0.98 ?
C721 H723 0.98 ?
C722 H724 0.98 ?
C722 H725 0.98 ?
C722 H726 0.98 ?
C723 H727 0.98 ?
C723 H728 0.98 ?
C723 H729 0.98 ?
C740 C741 1.522(2) ?
C740 C743 1.533(3) ?
C740 C742 1.535(3) ?
C741 H741 0.98 ?
C741 H742 0.98 ?
C741 H743 0.98 ?
C742 H744 0.98 ?
C742 H745 0.98 ?
C742 H746 0.98 ?
C743 H747 0.98 ?
C743 H748 0.98 ?
C743 H749 0.98 ?
C77 N7 1.293(2) yes
C77 H77 0.95 ?
N7 C701 1.436(2) yes
C701 C702 1.397(2) ?
C701 C706 1.397(2) ?
C702 C703 1.395(2) ?
C702 H702 0.95 ?
C703 C704 1.395(3) ?
C703 H703 0.95 ?
C704 C705 1.390(3) ?
C704 H704 0.95 ?
C705 C706 1.395(2) ?
C705 H705 0.95 ?
C706 H706 0.95 ?
C81 C82 1.503(3) ?
C81 H811 0.98 ?
C81 H812 0.98 ?
C81 H813 0.98 ?
C82 O82 1.302(2) yes
C82 C83 1.376(3) ?
C83 C84 1.417(3) ?
C83 H83 0.95 ?
C84 O84 1.256(2) yes
C84 C85 1.505(2) ?
C85 H851 0.98 ?
C85 H852 0.98 ?
C85 H853 0.98 ?

loop_
_geom_torsion_atom_site_label_1
_geom_torsion_atom_site_label_2
_geom_torsion_atom_site_label_3
_geom_torsion_atom_site_label_4
_geom_torsion
_geom_torsion_publ_flag
Mo1 O11 C11 C16 50.2(2) ?
Mo1 O11 C11 C12 -131.80(14) ?
O11 C11 C12 C13 -178.77(15) ?
C16 C11 C12 C13 -0.8(2) ?
O11 C11 C12 C120 3.5(2) ?
C16 C11 C12 C120 -178.53(15) ?
C11 C12 C13 C14 2.4(3) ?
C120 C12 C13 C14 -179.92(16) ?
C12 C13 C14 C15 -1.5(3) ?
C12 C13 C14 C140 178.01(16) ?
C13 C14 C15 C16 -1.0(2) ?
C140 C14 C15 C16 179.54(16) ?
C14 C15 C16 C11 2.4(3) ?
C14 C15 C16 C17 -175.43(16) ?
O11 C11 C16 C15 176.45(15) ?
C12 C11 C16 C15 -1.5(3) ?
O11 C11 C16 C17 -5.8(3) ?
C12 C11 C16 C17 176.20(16) ?
C13 C12 C120 C123 -112.79(18) ?
C11 C12 C120 C123 64.8(2) ?
C13 C12 C120 C121 6.4(2) ?
C11 C12 C120 C121 -175.96(16) yes
C13 C12 C120 C122 125.45(18) ?
C11 C12 C120 C122 -56.9(2) ?
C15 C14 C140 C142 122.99(18) ?
C13 C14 C140 C142 -56.5(2) ?
C15 C14 C140 C141 3.5(2) ?
C13 C14 C140 C141 -175.96(15) yes
C15 C14 C140 C143 -116.55(19) ?
C13 C14 C140 C143 64.0(2) ?
C15 C16 C17 N1 162.99(17) ?
C11 C16 C17 N1 -14.8(3) ?
C16 C17 N1 C101 -173.21(15) ?
C16 C17 N1 Mo1 1.0(2) ?
C17 N1 C101 C106 -133.84(18) ?
Mo1 N1 C101 C106 51.77(19) ?
C17 N1 C101 C102 51.0(2) ?
Mo1 N1 C101 C102 -123.39(16) ?
C106 C101 C102 C103 -0.4(3) ?
N1 C101 C102 C103 174.73(17) ?
C101 C102 C103 C104 0.2(3) ?
C102 C103 C104 C105 0.7(3) ?
C103 C104 C105 C106 -1.5(3) ?
C102 C101 C106 C105 -0.4(3) ?
N1 C101 C106 C105 -175.58(16) ?
C104 C105 C106 C101 1.4(3) ?
C23 C22 O22 Mo1 9.4(3) ?
C21 C22 O22 Mo1 -170.82(13) ?
O22 C22 C23 C24 2.1(3) ?
C21 C22 C23 C24 -177.68(18) ?
C22 C23 C24 O24 0.1(3) ?
C22 C23 C24 C25 -179.49(18) ?
C23 C24 O24 Mo1 -12.4(3) ?
C25 C24 O24 Mo1 167.24(12) ?
Mo2 O31 C31 C36 50.3(2) ?
Mo2 O31 C31 C32 -131.50(14) ?
O31 C31 C32 C33 -179.17(15) ?
C36 C31 C32 C33 -1.0(2) ?
O31 C31 C32 C320 2.5(2) ?
C36 C31 C32 C320 -179.30(15) ?
C31 C32 C33 C34 1.6(3) ?
C320 C32 C33 C34 179.98(15) ?
C32 C33 C34 C35 -0.6(3) ?
C32 C33 C34 C340 177.85(16) ?
C33 C34 C35 C36 -1.3(2) ?
C340 C34 C35 C36 -179.72(16) ?
C34 C35 C36 C31 1.9(3) ?
C34 C35 C36 C37 -176.48(15) ?
O31 C31 C36 C35 177.47(15) ?
C32 C31 C36 C35 -0.7(2) ?
O31 C31 C36 C37 -4.3(2) ?
C32 C31 C36 C37 177.53(16) ?
C33 C32 C320 C321 7.0(2) ?
C31 C32 C320 C321 -174.76(15) yes
C33 C32 C320 C323 -112.07(18) ?
C31 C32 C320 C323 66.2(2) ?
C33 C32 C320 C322 126.18(17) ?
C31 C32 C320 C322 -55.6(2) ?
C35 C34 C340 C342 -58.5(2) ?
C33 C34 C340 C342 123.10(18) ?
C35 C34 C340 C341 -179.31(17) ?
C33 C34 C340 C341 2.3(2) yes
C35 C34 C340 C343 60.9(2) ?
C33 C34 C340 C343 -117.42(18) ?
C35 C36 C37 N3 162.72(17) ?
C31 C36 C37 N3 -15.6(3) ?
C36 C37 N3 C301 -172.99(15) ?
C36 C37 N3 Mo2 -0.3(2) ?
C37 N3 C301 C302 50.6(2) ?
Mo2 N3 C301 C302 -122.29(15) ?
C37 N3 C301 C306 -135.01(17) ?
Mo2 N3 C301 C306 52.06(19) ?
C306 C301 C302 C303 0.0(3) ?
N3 C301 C302 C303 174.24(16) ?
C301 C302 C303 C304 -0.4(3) ?
C302 C303 C304 C305 1.4(3) ?
C303 C304 C305 C306 -2.0(3) ?
C304 C305 C306 C301 1.5(3) ?
C302 C301 C306 C305 -0.5(3) ?
N3 C301 C306 C305 -174.85(16) ?
C43 C42 O42 Mo2 10.4(3) ?
C41 C42 O42 Mo2 -169.24(12) ?
O42 C42 C43 C44 0.9(3) ?
C41 C42 C43 C44 -179.44(18) ?
C42 C43 C44 O44 -1.5(3) ?
C42 C43 C44 C45 -179.68(18) ?
C43 C44 O44 Mo2 -7.9(3) ?
C45 C44 O44 Mo2 170.29(12) ?
Mo3 O51 C51 C56 51.8(2) ?
Mo3 O51 C51 C52 -130.18(14) ?
O51 C51 C52 C53 -179.14(15) ?
C56 C51 C52 C53 -1.1(2) ?
O51 C51 C52 C520 2.6(2) ?
C56 C51 C52 C520 -179.38(15) ?
C51 C52 C53 C54 2.2(3) ?
C520 C52 C53 C54 -179.54(16) ?
C52 C53 C54 C55 -1.1(3) ?
C52 C53 C54 C540 177.21(17) ?
C53 C54 C55 C56 -1.1(3) ?
C540 C54 C55 C56 -179.48(16) ?
C54 C55 C56 C51 2.1(3) ?
C54 C55 C56 C57 -175.78(16) ?
O51 C51 C56 C55 177.07(15) ?
C52 C51 C56 C55 -1.0(3) ?
O51 C51 C56 C57 -5.2(3) ?
C52 C51 C56 C57 176.82(16) ?
C53 C52 C520 C522 124.86(18) ?
C51 C52 C520 C522 -57.0(2) ?
C53 C52 C520 C523 -113.51(19) ?
C51 C52 C520 C523 64.7(2) ?
C53 C52 C520 C521 5.6(2) ?
C51 C52 C520 C521 -176.26(16) yes
C55 C54 C540 C542 -57.6(2) ?
C53 C54 C540 C542 124.11(18) ?
C55 C54 C540 C541 -178.62(17) ?
C53 C54 C540 C541 3.1(2) yes
C55 C54 C540 C543 62.0(2) ?
C53 C54 C540 C543 -116.24(18) ?
C55 C56 C57 N5 162.40(17) ?
C51 C56 C57 N5 -15.4(3) ?
C56 C57 N5 C501 -173.31(15) ?
C56 C57 N5 Mo3 -0.4(2) ?
C57 N5 C501 C506 -134.66(18) ?
Mo3 N5 C501 C506 52.23(19) ?
C57 N5 C501 C502 50.4(2) ?
Mo3 N5 C501 C502 -122.69(15) ?
C506 C501 C502 C503 0.0(3) ?
N5 C501 C502 C503 174.86(16) ?
C501 C502 C503 C504 0.3(3) ?
C502 C503 C504 C505 0.2(3) ?
C503 C504 C505 C506 -0.8(3) ?
C502 C501 C506 C505 -0.6(3) ?
N5 C501 C506 C505 -175.55(16) ?
C504 C505 C506 C501 1.1(3) ?
C63 C62 O62 Mo3 9.6(3) ?
C61 C62 O62 Mo3 -170.28(13) ?
O62 C62 C63 C64 0.7(3) ?
C61 C62 C63 C64 -179.45(18) ?
C62 C63 C64 O64 -1.4(3) ?
C62 C63 C64 C65 179.62(18) ?
C63 C64 O64 Mo3 -7.1(3) ?
C65 C64 O64 Mo3 172.00(12) ?
Mo4 O71 C71 C76 50.8(2) ?
Mo4 O71 C71 C72 -131.09(14) ?
O71 C71 C72 C73 -178.44(15) ?
C76 C71 C72 C73 -0.4(2) ?
O71 C71 C72 C720 2.7(2) ?
C76 C71 C72 C720 -179.26(15) ?
C71 C72 C73 C74 2.0(3) ?
C720 C72 C73 C74 -179.17(15) ?
C72 C73 C74 C75 -1.2(3) ?
C72 C73 C74 C740 178.38(16) ?
C73 C74 C75 C76 -1.2(2) ?
C740 C74 C75 C76 179.24(16) ?
O71 C71 C76 C75 176.18(15) ?
C72 C71 C76 C75 -1.9(2) ?
O71 C71 C76 C77 -6.1(2) ?
C72 C71 C76 C77 175.83(16) ?
C74 C75 C76 C71 2.7(3) ?
C74 C75 C76 C77 -175.13(15) ?
C73 C72 C720 C722 122.66(18) ?
C71 C72 C720 C722 -58.5(2) ?
C73 C72 C720 C723 -115.76(18) ?
C71 C72 C720 C723 63.1(2) ?
C73 C72 C720 C721 3.5(2) ?
C71 C72 C720 C721 -177.72(15) yes
C75 C74 C740 C741 4.8(2) ?
C73 C74 C740 C741 -174.73(15) yes
C75 C74 C740 C743 -116.06(19) ?
C73 C74 C740 C743 64.4(2) ?
C75 C74 C740 C742 124.04(18) ?
C73 C74 C740 C742 -55.5(2) ?
C71 C76 C77 N7 -15.0(3) ?
C75 C76 C77 N7 162.84(17) ?
C76 C77 N7 C701 -173.40(15) ?
C76 C77 N7 Mo4 1.1(2) ?
C77 N7 C701 C702 50.8(2) ?
Mo4 N7 C701 C702 -123.79(15) ?
C77 N7 C701 C706 -133.71(17) ?
Mo4 N7 C701 C706 51.66(19) ?
C706 C701 C702 C703 0.6(3) ?
N7 C701 C702 C703 175.98(17) ?
C701 C702 C703 C704 -0.1(3) ?
C702 C703 C704 C705 0.4(3) ?
C703 C704 C705 C706 -1.1(3) ?
C704 C705 C706 C701 1.6(3) ?
C702 C701 C706 C705 -1.3(3) ?
N7 C701 C706 C705 -176.77(16) ?
C83 C82 O82 Mo4 8.7(3) ?
C81 C82 O82 Mo4 -171.49(13) ?
O82 C82 C83 C84 2.6(3) ?
C81 C82 C83 C84 -177.23(18) ?
C82 C83 C84 O84 -1.0(3) ?
C82 C83 C84 C85 179.83(18) ?
C83 C84 O84 Mo4 -10.6(3) ?
C85 C84 O84 Mo4 168.66(12) ?
